data_7203405
loop_
_publ_author_name
'Fernando S. Delgado'
'Catalina Ruiz-P\'erez'
'Joaqu\'in Sanchiz'
'Francesc Lloret'
'Miguel Julve'

_publ_section_title
;
 Part II. Network formation and magnetic behaviour of
 copper(<small>II</small>) malonate anions in ammonium derivatives
;
_journal_issue 7
_journal_name_full CrystEngComm
_journal_page_first 530
_journal_paper_doi 10.1039/b604573a
_journal_volume 8
_journal_year 2006
_chemical_formula_sum 'C8 H16 Cu N2 O8'
_chemical_formula_weight 331.77
_chemical_name_systematic
;
?
;
_space_group_IT_number 14
_symmetry_cell_setting monoclinic
_symmetry_Int_Tables_number 14
_symmetry_space_group_name_Hall '-P 2ybc'
_symmetry_space_group_name_H-M 'P 1 21/c 1'
_atom_sites_solution_hydrogens difmap
_atom_sites_solution_primary direct
_atom_sites_solution_secondary difmap
_audit_creation_method SHELXL-97
_cell_angle_alpha 90.00
_cell_angle_beta 115.198(2)
_cell_angle_gamma 90.00
_cell_formula_units_Z 2
_cell_length_a 8.6866(2)
_cell_length_b 9.0585(3)
_cell_length_c 8.9681(3)
_cell_measurement_temperature 293(2)
_cell_volume 638.53(4)
_computing_cell_refinement 'Dirax/lsq (Duisenberg & Schreurs, 1989-2000)'
_computing_data_collection 'Collect (Nonius BV, 1997-2000)'
_computing_data_reduction 'EvalCCD (Duisenberg & Schreurs 1990-2000)'
_computing_molecular_graphics 'Ortep-3 for Windows (Farrugia, 1997)'
_computing_publication_material 'WinGX publication routines (Farrugia, 1999)'
_computing_structure_refinement 'SHELXL-97 (Sheldrick, 1997)'
_computing_structure_solution 'SHELXS-97 (Sheldrick, 1997)'
_diffrn_ambient_temperature 293(2)
_diffrn_detector 'CCD plate'
_diffrn_detector_area_resol_mean 9
_diffrn_measured_fraction_theta_full 0.986
_diffrn_measured_fraction_theta_max 0.986
_diffrn_measurement_device '95mm CCD camera on \k-goniostat'
_diffrn_measurement_device_type KappaCCD
_diffrn_measurement_method 'CCD rotation images, thick slices'
_diffrn_radiation_monochromator 'horizonally mounted graphite crystal'
_diffrn_radiation_probe x-ray
_diffrn_radiation_source 'fine-focus sealed tube'
_diffrn_radiation_type Mok\a
_diffrn_radiation_wavelength 0.71073
_diffrn_reflns_av_R_equivalents 0.0154
_diffrn_reflns_av_sigmaI/netI 0.0193
_diffrn_reflns_limit_h_max 6
_diffrn_reflns_limit_h_min -11
_diffrn_reflns_limit_k_max 11
_diffrn_reflns_limit_k_min -10
_diffrn_reflns_limit_l_max 11
_diffrn_reflns_limit_l_min -11
_diffrn_reflns_number 3684
_diffrn_reflns_theta_full 27.50
_diffrn_reflns_theta_max 27.50
_diffrn_reflns_theta_min 6.42
_diffrn_source 'Enraf Nonius FR590'
_exptl_absorpt_coefficient_mu 1.748
_exptl_absorpt_correction_type multi-scan
_exptl_absorpt_process_details '(SADABS, Sheldrick, Bruker, 2000)'
_exptl_crystal_colour blue
_exptl_crystal_density_diffrn 1.726
_exptl_crystal_density_method 'not measured'
_exptl_crystal_description sheet
_exptl_crystal_F_000 342
_exptl_crystal_size_max 0.20
_exptl_crystal_size_mid 0.16
_exptl_crystal_size_min 0.06
_refine_diff_density_max 0.244
_refine_diff_density_min -0.438
_refine_diff_density_rms 0.063
_refine_ls_extinction_method none
_refine_ls_goodness_of_fit_ref 1.104
_refine_ls_hydrogen_treatment refall
_refine_ls_matrix_type full
_refine_ls_number_parameters 120
_refine_ls_number_reflns 1449
_refine_ls_number_restraints 0
_refine_ls_restrained_S_all 1.104
_refine_ls_R_factor_all 0.0298
_refine_ls_R_factor_gt 0.0228
_refine_ls_shift/su_max 0.000
_refine_ls_shift/su_mean 0.000
_refine_ls_structure_factor_coef Fsqd
_refine_ls_weighting_details 'calc w=1/[\s^2^(Fo^2^)+(0.0351P)^2^+0.1243P] where P=(Fo^2^+2Fc^2^)/3'
_refine_ls_weighting_scheme calc
_refine_ls_wR_factor_gt 0.0594
_refine_ls_wR_factor_ref 0.0620
_reflns_number_gt 1255
_reflns_number_total 1449
_reflns_threshold_expression >2sigma(I)
_cod_data_source_file b604573a.txt
_cod_data_source_block compound2
_cod_depositor_comments
;
The following automatic conversions were performed:
'_exptl_absorpt_correction_type' value 'Multi-scan' changed to
'multi-scan' according to
'/home/saulius/struct/CIF-dictionaries/cif_core.dic' dictionary named
'cif_core.dic' version 2.4.1 from 2010-06-29.

Automatic conversion script
Id: cif_fix_enum 1527 2010-12-29 10:47:43Z saulius 
;
_cod_original_cell_volume 638.53(3)
_cod_original_sg_symbol_H-M 'P 21/c'
_cod_database_code 7203405

loop_
_symmetry_equiv_pos_as_xyz
'x, y, z'
'-x, y+1/2, -z+1/2'
'-x, -y, -z'
'x, -y-1/2, z-1/2'

loop_
_atom_site_label
_atom_site_type_symbol
_atom_site_fract_x
_atom_site_fract_y
_atom_site_fract_z
_atom_site_U_iso_or_equiv
_atom_site_adp_type
_atom_site_occupancy
_atom_site_symmetry_multiplicity
_atom_site_calc_flag
_atom_site_refinement_flags
_atom_site_disorder_assembly
_atom_site_disorder_group
Cu1 Cu 0.0000 0.5000 0.0000 0.02424(11) Uani 1 2 d S . .
O1 O -0.07152(14) 0.31937(13) -0.12325(15) 0.0311(3) Uani 1 1 d . . .
O2 O 0.24065(13) 0.44597(14) 0.08020(12) 0.0249(2) Uani 1 1 d . . .
O3 O -0.04455(17) 0.13676(15) -0.27147(17) 0.0411(3) Uani 1 1 d . . .
O4 O 0.44600(15) 0.31529(16) 0.06217(14) 0.0381(3) Uani 1 1 d . . .
C1 C 0.01102(19) 0.24961(17) -0.18955(19) 0.0230(3) Uani 1 1 d . . .
C2 C 0.1795(2) 0.31266(19) -0.17045(18) 0.0239(3) Uani 1 1 d . . .
C3 C 0.29643(18) 0.36156(16) 0.00228(17) 0.0218(3) Uani 1 1 d . . .
N11 N 0.6364(2) 0.29344(19) 0.3983(2) 0.0322(3) Uani 1 1 d . . .
C11 C 0.6973(4) 0.4391(3) 0.4691(3) 0.0502(5) Uani 1 1 d . . .
H1 H 0.233(3) 0.242(2) -0.210(2) 0.031(5) Uiso 1 1 d . . .
H2 H 0.156(3) 0.398(2) -0.232(2) 0.033(5) Uiso 1 1 d . . .
H11 H 0.568(3) 0.300(3) 0.289(3) 0.046(6) Uiso 1 1 d . . .
H12 H 0.583(3) 0.245(3) 0.447(3) 0.048(6) Uiso 1 1 d . . .
H13 H 0.715(3) 0.243(3) 0.411(3) 0.043(6) Uiso 1 1 d . . .
H14 H 0.624(5) 0.499(3) 0.423(5) 0.077(11) Uiso 1 1 d . . .
H15 H 0.739(4) 0.443(3) 0.592(4) 0.064(7) Uiso 1 1 d . . .
H16 H 0.793(6) 0.469(4) 0.444(4) 0.090(11) Uiso 1 1 d . . .

loop_
_atom_site_aniso_label
_atom_site_aniso_U_11
_atom_site_aniso_U_22
_atom_site_aniso_U_33
_atom_site_aniso_U_23
_atom_site_aniso_U_13
_atom_site_aniso_U_12
Cu1 0.01684(14) 0.02190(16) 0.03468(17) -0.01057(10) 0.01165(11) -0.00196(10)
O1 0.0248(6) 0.0275(6) 0.0466(6) -0.0158(5) 0.0206(5) -0.0077(5)
O2 0.0190(5) 0.0296(6) 0.0263(5) -0.0064(4) 0.0098(4) 0.0006(5)
O3 0.0438(7) 0.0323(7) 0.0537(7) -0.0232(6) 0.0270(6) -0.0130(6)
O4 0.0228(6) 0.0547(8) 0.0336(6) -0.0052(6) 0.0089(5) 0.0127(6)
C1 0.0242(7) 0.0202(8) 0.0234(6) -0.0017(5) 0.0091(5) 0.0007(6)
C2 0.0250(7) 0.0260(8) 0.0234(7) -0.0028(6) 0.0129(6) 0.0012(6)
C3 0.0196(7) 0.0223(7) 0.0248(7) 0.0017(5) 0.0108(6) 0.0005(6)
N11 0.0238(7) 0.0392(9) 0.0347(8) 0.0014(6) 0.0134(6) 0.0045(7)
C11 0.0578(14) 0.0411(12) 0.0543(13) -0.0006(10) 0.0265(11) -0.0041(12)

loop_
_atom_type_symbol
_atom_type_description
_atom_type_scat_dispersion_real
_atom_type_scat_dispersion_imag
_atom_type_scat_source
C C 0.0033 0.0016 'International Tables Vol C Tables 4.2.6.8 and 6.1.1.4'
H H 0.0000 0.0000 'International Tables Vol C Tables 4.2.6.8 and 6.1.1.4'
Cu Cu 0.3201 1.2651 'International Tables Vol C Tables 4.2.6.8 and 6.1.1.4'
N N 0.0061 0.0033 'International Tables Vol C Tables 4.2.6.8 and 6.1.1.4'
O O 0.0106 0.0060 'International Tables Vol C Tables 4.2.6.8 and 6.1.1.4'

loop_
_geom_angle_atom_site_label_1
_geom_angle_atom_site_label_2
_geom_angle_atom_site_label_3
_geom_angle
_geom_angle_site_symmetry_1
_geom_angle_site_symmetry_3
_geom_angle_publ_flag
O1 Cu1 O1 180.0 . 3_565 ?
O1 Cu1 O2 91.81(5) . . ?
O1 Cu1 O2 88.19(5) 3_565 . ?
O1 Cu1 O2 88.19(5) . 3_565 ?
O1 Cu1 O2 91.81(5) 3_565 3_565 ?
O2 Cu1 O2 180.0 . 3_565 ?
O3 Cu1 O1 85.77(4) 4_566 . ?
O3 Cu1 O2 94.96(5) 4_566 . ?
O3 Cu1 O1 94.23(4) 4_566 3_565 ?
O3 Cu1 O2 85.04(5) 4_566 3_565 ?
O3 Cu1 O1 94.23(4) 2_554 . ?
O3 Cu1 O2 85.04(5) 2_554 . ?
O3 Cu1 O1 85.77(4) 2_554 3_565 ?
O3 Cu1 O2 94.96(5) 2_554 3_565 ?
O3 Cu1 O3 180.0 4_566 2_554 ?
C1 O1 Cu1 125.49(10) . . ?
C3 O2 Cu1 123.24(9) . . ?
O3 C1 O1 122.25(15) . . ?
O3 C1 C2 119.74(14) . . ?
O1 C1 C2 117.96(13) . . ?
C1 C2 C3 114.99(12) . . ?
O4 C3 O2 122.64(13) . . ?
O4 C3 C2 117.67(14) . . ?
O2 C3 C2 119.69(13) . . ?

loop_
_geom_bond_atom_site_label_1
_geom_bond_atom_site_label_2
_geom_bond_distance
_geom_bond_site_symmetry_2
_geom_bond_publ_flag
Cu1 O1 1.9236(11) . ?
Cu1 O1 1.9236(11) 3_565 ?
Cu1 O2 1.9613(10) . ?
Cu1 O2 1.9613(10) 3_565 ?
Cu1 O3 2.5620(15) 4_566 ?
Cu1 O3 2.5620(15) 2_554 ?
O1 C1 1.2767(19) . ?
O2 C3 1.2633(18) . ?
O3 C1 1.2312(19) . ?
O4 C3 1.2483(18) . ?
C1 C2 1.511(2) . ?
C2 C3 1.513(2) . ?
N11 C11 1.463(3) . ?
